data_4109503
loop_
_publ_author_name
'Dushyant Mukkamala'
'Yong Zhang'
'Eric Oldfield'

_publ_contact_author
; 
Eric Oldfield 
University of Illinois 
School of Chemical Sciences, 
600 South Mathews Avenue 
Urbana, Illinois  61801 
USA 
;
_publ_contact_author_email eo@chad.scs.uiuc.edu
_publ_contact_author_fax '1  217 244 8068'
_publ_contact_author_phone '1  217 244 1708'
_publ_section_title
;
 A Solid State 13C NMR, Crystallographic, and Quantum Chemical
 Investigation of Phenylalanine and Tyrosine Residues in Dipeptides and
 Proteins
;
_journal_name_full 'Journal of the American Chemical Society'
_journal_page_first 7385
_journal_page_last 7392
_journal_paper_doi 10.1021/ja071227y
_journal_volume 129
_journal_year 2007
_chemical_absolute_configuration syn
_chemical_formula_moiety 'C18 H20 N2 O4'
_chemical_formula_sum 'C18 H20 N2 O4'
_chemical_formula_weight 328.36
_chemical_name_systematic
; 
? 
;
_space_group_IT_number 19
_symmetry_cell_setting orthorhombic
_symmetry_space_group_name_Hall 'P 2ac 2ab'
_symmetry_space_group_name_H-M 'P 21 21 21'
_atom_sites_solution_hydrogens geom
_atom_sites_solution_primary direct
_atom_sites_solution_secondary difmap
_audit_creation_method SHELXL-97
_audit_update_record
; 
2006-10-26   text and data added, dm 
;
_cell_angle_alpha 90.00
_cell_angle_beta 90.00
_cell_angle_gamma 90.00
_cell_formula_units_Z 4
_cell_length_a 5.4527(9)
_cell_length_b 12.754(2)
_cell_length_c 23.021(3)
_cell_measurement_reflns_used 1365
_cell_measurement_temperature 193(2)
_cell_measurement_theta_max 20.2
_cell_measurement_theta_min 3.1
_cell_volume 1601.0(4)
_computing_cell_refinement 'SAINT V6.22 (Bruker, 2001)'
_computing_data_collection 'APEX2 V1.0-27 (Bruker, 2004)'
_computing_data_reduction 'SAINT V6.22 (Bruker, 2001)'
_computing_molecular_graphics 'SHELXTL V6.12 (Bruker, 2001)'
_computing_publication_material 'XCIF (Bruker, 2001)'
_computing_structure_refinement 'SHELXTL V6.12 (Bruker, 2001)'
_computing_structure_solution 'SHELXTL V6.12 (Bruker, 2001)'
_diffrn_ambient_temperature 193(2)
_diffrn_measured_fraction_theta_full 0.998
_diffrn_measured_fraction_theta_max 0.998
_diffrn_measurement_device 'Bruker Kappa/ApexII CCD'
_diffrn_measurement_method 'profile data from \f and \w scans'
_diffrn_radiation_monochromator graphite
_diffrn_radiation_source 'fine-focus sealed tube'
_diffrn_radiation_type MoK\a
_diffrn_radiation_wavelength 0.71073
_diffrn_radiation_wavelength_id gt37fasm
_diffrn_reflns_av_R_equivalents 0.0837
_diffrn_reflns_av_sigmaI/netI 0.0779
_diffrn_reflns_limit_h_max 6
_diffrn_reflns_limit_h_min -6
_diffrn_reflns_limit_k_max 15
_diffrn_reflns_limit_k_min -12
_diffrn_reflns_limit_l_max 24
_diffrn_reflns_limit_l_min -28
_diffrn_reflns_number 8859
_diffrn_reflns_theta_full 25.72
_diffrn_reflns_theta_max 25.72
_diffrn_reflns_theta_min 1.77
_exptl_absorpt_coefficient_mu 0.097
_exptl_absorpt_correction_T_max 0.99608
_exptl_absorpt_correction_T_min 0.98150
_exptl_absorpt_correction_type integration
_exptl_absorpt_process_details 'SHELXTL/XPREP (Bruker, 2001)'
_exptl_crystal_colour colourless
_exptl_crystal_density_diffrn 1.362
_exptl_crystal_description tabular
_exptl_crystal_F_000 696
_exptl_crystal_id gt37fasm
_exptl_crystal_preparation
; 
The data crystal was mounted using oil (Parantone-N, Exxon) to a 
0.3 mm cryo-loop (Hampton Research) with the (0 1 0) scattering planes 
roughly normal to the spindle axis. 
;
_exptl_crystal_size_max 0.26
_exptl_crystal_size_mid 0.08
_exptl_crystal_size_min 0.04
_refine_diff_density_max 0.263
_refine_diff_density_min -0.315
_refine_diff_density_rms 0.065
_refine_ls_abs_structure_details 'Flack (1983),  1251 Friedels'
_refine_ls_abs_structure_Flack 0(10)
_refine_ls_extinction_coef 0.025(4)
_refine_ls_extinction_expression Fc^*^=kFc[1+0.001xFc^2^\l^3^/sin(2\q)]^-1/4^
_refine_ls_extinction_method SHELXL
_refine_ls_goodness_of_fit_ref 0.987
_refine_ls_hydrogen_treatment mixed
_refine_ls_matrix_type full
_refine_ls_number_parameters 233
_refine_ls_number_reflns 1799
_refine_ls_number_restraints 5
_refine_ls_restrained_S_all 0.988
_refine_ls_R_factor_all 0.0981
_refine_ls_R_factor_gt 0.0526
_refine_ls_shift/su_max 0.001
_refine_ls_shift/su_mean 0.000
_refine_ls_structure_factor_coef Fsqd
_refine_ls_weighting_details 'calc w=1/[\s^2^(Fo^2^)+(0.0702P)^2^+0.0000P] where P=(Fo^2^+2Fc^2^)/3'
_refine_ls_weighting_scheme calc
_refine_ls_wR_factor_gt 0.1109
_refine_ls_wR_factor_ref 0.1317
_reflns_number_gt 1168
_reflns_number_total 1799
_reflns_threshold_expression >2sigma(I)
_cod_data_source_file ja071227ysi20070224_095713.cif
_cod_data_source_block Phe-Tyr
_cod_original_cell_volume 1600.9(4)
_cod_original_sg_symbol_Hall 'P 2ac 2ab '
_cod_original_sg_symbol_H-M 'P 21 21 21 '
_cod_database_code 4109503

loop_
_symmetry_equiv_pos_as_xyz
'x, y, z'
'-x+1/2, -y, z+1/2'
'-x, y+1/2, -z+1/2'
'x+1/2, -y+1/2, -z'

loop_
_atom_site_label
_atom_site_type_symbol
_atom_site_fract_x
_atom_site_fract_y
_atom_site_fract_z
_atom_site_U_iso_or_equiv
_atom_site_adp_type
_atom_site_occupancy
_atom_site_symmetry_multiplicity
_atom_site_calc_flag
_atom_site_refinement_flags
C1 C 0.9829(8) 0.2051(3) 0.23266(16) 0.0308(10) Uani 1 1 d .
H1 H 1.1335 0.1662 0.2204 0.037 Uiso 1 1 calc R
C2 C 0.8983(8) 0.1656(4) 0.29192(17) 0.0363(11) Uani 1 1 d .
H2A H 0.7688 0.2133 0.3065 0.044 Uiso 1 1 calc R
H2B H 0.8234 0.0955 0.2868 0.044 Uiso 1 1 calc R
C3 C 1.0977(8) 0.1575(3) 0.33774(17) 0.0327(11) Uani 1 1 d .
C4 C 1.0985(10) 0.2200(4) 0.38626(19) 0.0455(13) Uani 1 1 d .
H4 H 0.9755 0.2721 0.3908 0.055 Uiso 1 1 calc R
C5 C 1.2780(12) 0.2079(5) 0.4291(2) 0.0580(16) Uani 1 1 d .
H5 H 1.2768 0.2518 0.4625 0.070 Uiso 1 1 calc R
C6 C 1.4547(11) 0.1332(5) 0.4230(3) 0.0646(18) Uani 1 1 d .
H6 H 1.5769 0.1251 0.4520 0.078 Uiso 1 1 calc R
C7 C 1.4566(10) 0.0697(5) 0.3750(3) 0.0569(15) Uani 1 1 d .
H7 H 1.5791 0.0173 0.3709 0.068 Uiso 1 1 calc R
C8 C 1.2800(8) 0.0821(4) 0.3326(2) 0.0422(12) Uani 1 1 d .
H8 H 1.2833 0.0382 0.2993 0.051 Uiso 1 1 calc R
C9 C 0.7796(8) 0.1865(3) 0.18900(17) 0.0319(10) Uani 1 1 d .
C10 C 0.5465(8) 0.0396(3) 0.14432(16) 0.0308(10) Uani 1 1 d .
H10 H 0.4263 0.0959 0.1341 0.037 Uiso 1 1 calc R
C11 C 0.6141(9) -0.0218(3) 0.08948(17) 0.0364(11) Uani 1 1 d .
H11A H 0.7678 -0.0608 0.0971 0.044 Uiso 1 1 calc R
H11B H 0.4837 -0.0742 0.0820 0.044 Uiso 1 1 calc R
C12 C 0.6488(8) 0.0432(3) 0.03506(17) 0.0321(11) Uani 1 1 d .
C13 C 0.4707(9) 0.0407(4) -0.00786(18) 0.0354(11) Uani 1 1 d .
H13 H 0.3277 -0.0005 -0.0021 0.043 Uiso 1 1 calc R
C14 C 0.4960(8) 0.0965(4) -0.05875(17) 0.0355(11) Uani 1 1 d .
H14 H 0.3706 0.0943 -0.0874 0.043 Uiso 1 1 calc R
C15 C 0.7032(8) 0.1554(3) -0.06788(17) 0.0307(10) Uani 1 1 d .
C16 C 0.8815(8) 0.1621(4) -0.02553(17) 0.0339(11) Uani 1 1 d .
H16 H 1.0220 0.2049 -0.0314 0.041 Uiso 1 1 calc R
C17 C 0.8543(8) 0.1059(4) 0.02567(19) 0.0348(11) Uani 1 1 d .
H17 H 0.9775 0.1102 0.0547 0.042 Uiso 1 1 calc R
C18 C 0.4283(8) -0.0362(4) 0.18829(19) 0.0338(10) Uani 1 1 d .
N1 N 1.0365(8) 0.3205(3) 0.23495(15) 0.0340(9) Uani 1 1 d D
H1A H 1.057(9) 0.339(4) 0.1975(10) 0.051 Uiso 1 1 d D
H1B H 1.181(5) 0.330(4) 0.2537(17) 0.051 Uiso 1 1 d D
H1C H 0.906(6) 0.354(3) 0.2510(19) 0.051 Uiso 1 1 d D
N2 N 0.7646(6) 0.0873(3) 0.17017(15) 0.0337(9) Uani 1 1 d D
H2C H 0.894(6) 0.048(3) 0.1804(19) 0.051 Uiso 1 1 d D
O1 O 0.6350(5) 0.2576(2) 0.17612(13) 0.0415(8) Uani 1 1 d .
O2 O 0.7204(6) 0.2084(3) -0.12031(13) 0.0414(8) Uani 1 1 d D
H2 H 0.878(7) 0.224(4) -0.129(2) 0.062 Uiso 1 1 d D
O3 O 0.1995(5) -0.0397(2) 0.19046(14) 0.0441(8) Uani 1 1 d .
O4 O 0.5639(6) -0.0904(3) 0.21861(15) 0.0654(12) Uani 1 1 d .

loop_
_atom_site_aniso_label
_atom_site_aniso_U_11
_atom_site_aniso_U_22
_atom_site_aniso_U_33
_atom_site_aniso_U_23
_atom_site_aniso_U_13
_atom_site_aniso_U_12
C1 0.034(2) 0.024(2) 0.035(2) 0.000(2) -0.004(2) -0.002(2)
C2 0.038(3) 0.036(3) 0.035(2) 0.002(2) -0.004(2) -0.006(2)
C3 0.036(3) 0.030(3) 0.032(2) 0.007(2) -0.004(2) -0.007(2)
C4 0.061(3) 0.038(3) 0.038(3) 0.005(2) -0.004(2) -0.012(3)
C5 0.085(4) 0.050(3) 0.039(3) 0.005(3) -0.014(3) -0.030(4)
C6 0.052(4) 0.077(5) 0.065(4) 0.034(4) -0.019(3) -0.024(4)
C7 0.041(3) 0.065(4) 0.064(3) 0.032(3) 0.002(3) 0.002(3)
C8 0.036(3) 0.046(3) 0.045(3) 0.012(2) 0.004(2) 0.000(2)
C9 0.031(2) 0.029(2) 0.035(2) -0.001(2) -0.003(2) -0.001(2)
C10 0.032(2) 0.029(2) 0.032(2) -0.001(2) -0.0057(19) -0.001(2)
C11 0.045(3) 0.028(3) 0.036(3) -0.003(2) 0.000(2) -0.002(2)
C12 0.039(3) 0.025(2) 0.032(2) -0.007(2) 0.003(2) 0.002(2)
C13 0.039(3) 0.032(3) 0.035(2) -0.002(2) 0.003(2) -0.010(2)
C14 0.032(3) 0.042(3) 0.033(2) -0.008(2) -0.001(2) -0.002(2)
C15 0.032(2) 0.031(3) 0.029(2) -0.005(2) 0.003(2) 0.000(2)
C16 0.029(2) 0.037(3) 0.035(2) -0.008(2) -0.001(2) -0.006(2)
C17 0.032(2) 0.035(3) 0.037(3) -0.005(2) -0.003(2) -0.004(2)
C18 0.032(3) 0.029(2) 0.040(3) 0.002(2) 0.000(2) 0.002(2)
N1 0.035(2) 0.034(2) 0.033(2) -0.0032(19) -0.0018(19) -0.0053(18)
N2 0.027(2) 0.032(2) 0.043(2) -0.0019(18) -0.0052(17) 0.0009(17)
O1 0.0421(18) 0.0286(18) 0.0537(19) -0.0090(15) -0.0156(15) 0.0094(15)
O2 0.0330(17) 0.053(2) 0.0383(17) 0.0047(16) 0.0029(15) -0.0020(16)
O3 0.0279(17) 0.0324(18) 0.072(2) 0.0091(17) 0.0013(16) -0.0021(15)
O4 0.039(2) 0.083(3) 0.074(2) 0.047(2) -0.0019(19) 0.006(2)

loop_
_atom_type_symbol
_atom_type_description
_atom_type_scat_dispersion_real
_atom_type_scat_dispersion_imag
_atom_type_scat_source
C C 0.0033 0.0000 'International Tables Vol C Tables 4.2.6.8 and 6.1.1.4'
H H 0.0000 0.0000 'International Tables Vol C Tables 4.2.6.8 and 6.1.1.4'
N N 0.0061 0.0000 'International Tables Vol C Tables 4.2.6.8 and 6.1.1.4'
O O 0.0106 0.0000 'International Tables Vol C Tables 4.2.6.8 and 6.1.1.4'

loop_
_exptl_crystal_face_index_h
_exptl_crystal_face_index_k
_exptl_crystal_face_index_l
_exptl_crystal_face_perp_dist
0.00 1.00 0.00 0.020
0.00 -1.00 0.00 0.020
0.00 0.00 1.00 0.040
0.00 0.00 -1.00 0.040
1.00 0.00 0.00 0.130
-1.00 0.00 0.00 0.130
-1.00 0.00 3.00 0.100

loop_
_geom_angle_atom_site_label_1
_geom_angle_atom_site_label_2
_geom_angle_atom_site_label_3
_geom_angle
N1 C1 C9 108.7(3)
N1 C1 C2 110.5(3)
C9 C1 C2 108.7(3)
N1 C1 H1 109.6
C9 C1 H1 109.6
C2 C1 H1 109.6
C3 C2 C1 115.3(4)
C3 C2 H2A 108.5
C1 C2 H2A 108.5
C3 C2 H2B 108.5
C1 C2 H2B 108.5
H2A C2 H2B 107.5
C4 C3 C8 118.0(4)
C4 C3 C2 121.9(4)
C8 C3 C2 120.0(4)
C3 C4 C5 120.8(5)
C3 C4 H4 119.6
C5 C4 H4 119.6
C6 C5 C4 119.9(5)
C6 C5 H5 120.0
C4 C5 H5 120.0
C5 C6 C7 120.2(5)
C5 C6 H6 119.9
C7 C6 H6 119.9
C6 C7 C8 119.8(5)
C6 C7 H7 120.1
C8 C7 H7 120.1
C7 C8 C3 121.2(5)
C7 C8 H8 119.4
C3 C8 H8 119.4
O1 C9 N2 125.1(4)
O1 C9 C1 120.7(4)
N2 C9 C1 114.0(4)
N2 C10 C11 110.7(3)
N2 C10 C18 109.5(3)
C11 C10 C18 108.7(3)
N2 C10 H10 109.3
C11 C10 H10 109.3
C18 C10 H10 109.3
C12 C11 C10 115.6(4)
C12 C11 H11A 108.4
C10 C11 H11A 108.4
C12 C11 H11B 108.4
C10 C11 H11B 108.4
H11A C11 H11B 107.4
C13 C12 C17 117.8(4)
C13 C12 C11 119.3(4)
C17 C12 C11 122.9(4)
C14 C13 C12 121.6(4)
C14 C13 H13 119.2
C12 C13 H13 119.2
C15 C14 C13 119.7(4)
C15 C14 H14 120.2
C13 C14 H14 120.2
C14 C15 C16 120.4(4)
C14 C15 O2 117.1(4)
C16 C15 O2 122.5(4)
C15 C16 C17 119.5(4)
C15 C16 H16 120.2
C17 C16 H16 120.2
C16 C17 C12 121.0(4)
C16 C17 H17 119.5
C12 C17 H17 119.5
O4 C18 O3 123.8(4)
O4 C18 C10 118.3(4)
O3 C18 C10 117.8(4)
C1 N1 H1A 105(3)
C1 N1 H1B 109(3)
H1A N1 H1B 108(4)
C1 N1 H1C 109(3)
H1A N1 H1C 111(5)
H1B N1 H1C 115(4)
C9 N2 C10 125.0(4)
C9 N2 H2C 114(3)
C10 N2 H2C 121(3)
C15 O2 H2 112(3)

loop_
_geom_bond_atom_site_label_1
_geom_bond_atom_site_label_2
_geom_bond_distance
C1 N1 1.501(6)
C1 C9 1.515(6)
C1 C2 1.526(6)
C1 H1 1.0000
C2 C3 1.519(6)
C2 H2A 0.9900
C2 H2B 0.9900
C3 C4 1.372(6)
C3 C8 1.388(6)
C4 C5 1.399(7)
C4 H4 0.9500
C5 C6 1.362(9)
C5 H5 0.9500
C6 C7 1.369(8)
C6 H6 0.9500
C7 C8 1.380(7)
C7 H7 0.9500
C8 H8 0.9500
C9 O1 1.237(5)
C9 N2 1.339(5)
C10 N2 1.462(5)
C10 C11 1.531(6)
C10 C18 1.541(6)
C10 H10 1.0000
C11 C12 1.514(6)
C11 H11A 0.9900
C11 H11B 0.9900
C12 C13 1.386(6)
C12 C17 1.394(6)
C13 C14 1.378(6)
C13 H13 0.9500
C14 C15 1.373(6)
C14 H14 0.9500
C15 C16 1.380(5)
C15 O2 1.387(5)
C16 C17 1.388(6)
C16 H16 0.9500
C17 H17 0.9500
C18 O4 1.230(5)
C18 O3 1.249(5)
N1 H1A 0.901(19)
N1 H1B 0.91(2)
N1 H1C 0.91(2)
N2 H2C 0.90(2)
O2 H2 0.91(3)

loop_
_geom_hbond_atom_site_label_D
_geom_hbond_atom_site_label_H
_geom_hbond_atom_site_label_A
_geom_hbond_distance_DH
_geom_hbond_distance_HA
_geom_hbond_distance_DA
_geom_hbond_angle_DHA
_geom_hbond_site_symmetry_A
N2 H2C O3 0.90(2) 2.02(2) 2.910(5) 171(4) 1_655
N1 H1C O3 0.91(2) 2.00(3) 2.790(5) 145(4) 3_655
N1 H1B O4 0.91(2) 1.83(3) 2.679(5) 154(4) 3_755
N1 H1A O2 0.901(19) 2.08(3) 2.847(5) 143(4) 4
O2 H2 O1 0.91(3) 1.78(4) 2.636(4) 156(4) 4

loop_
_geom_torsion_atom_site_label_1
_geom_torsion_atom_site_label_2
_geom_torsion_atom_site_label_3
_geom_torsion_atom_site_label_4
_geom_torsion
N1 C1 C2 C3 -73.0(5)
C9 C1 C2 C3 167.8(4)
C1 C2 C3 C4 113.8(5)
C1 C2 C3 C8 -69.2(5)
C8 C3 C4 C5 0.1(6)
C2 C3 C4 C5 177.1(4)
C3 C4 C5 C6 -0.1(7)
C4 C5 C6 C7 -0.2(8)
C5 C6 C7 C8 0.5(8)
C6 C7 C8 C3 -0.5(7)
C4 C3 C8 C7 0.2(6)
C2 C3 C8 C7 -176.8(4)
N1 C1 C9 O1 -23.3(5)
C2 C1 C9 O1 97.1(5)
N1 C1 C9 N2 161.1(4)
C2 C1 C9 N2 -78.6(5)
N2 C10 C11 C12 -80.1(5)
C18 C10 C11 C12 159.6(4)
C10 C11 C12 C13 -106.2(4)
C10 C11 C12 C17 74.1(5)
C17 C12 C13 C14 1.1(7)
C11 C12 C13 C14 -178.5(4)
C12 C13 C14 C15 0.8(7)
C13 C14 C15 C16 -2.5(6)
C13 C14 C15 O2 178.9(4)
C14 C15 C16 C17 2.3(6)
O2 C15 C16 C17 -179.2(4)
C15 C16 C17 C12 -0.3(7)
C13 C12 C17 C16 -1.4(6)
C11 C12 C17 C16 178.3(4)
N2 C10 C18 O4 -39.1(5)
C11 C10 C18 O4 81.9(5)
N2 C10 C18 O3 141.8(4)
C11 C10 C18 O3 -97.2(5)
O1 C9 N2 C10 -16.8(7)
C1 C9 N2 C10 158.6(4)
C11 C10 N2 C9 134.1(4)
C18 C10 N2 C9 -106.1(5)
